data_7205485
loop_
_publ_author_name
'Yang, Xiu-Li'
'Xie, Ming-Hua'
'Zou, Chao'
'Sun, Fei-Fei'
'Wu, Chuan-De'

_publ_section_title
;
 A series of metal--organic coordination polymers containing multiple
 chiral centers
;
_journal_issue 5
_journal_name_full CrystEngComm
_journal_page_first 1570
_journal_paper_doi 10.1039/c0ce00633e
_journal_volume 13
_journal_year 2011
_chemical_formula_sum 'C11 H16 N2 O6 Zn'
_chemical_formula_weight 337.63
_chemical_name_systematic
;
?
;
_space_group_IT_number 1
_symmetry_cell_setting triclinic
_symmetry_space_group_name_Hall 'P 1'
_symmetry_space_group_name_H-M 'P 1'
_atom_sites_solution_hydrogens geom
_atom_sites_solution_primary direct
_atom_sites_solution_secondary difmap
_audit_creation_method SHELXL-97
_cell_angle_alpha 102.0420(10)
_cell_angle_beta 104.1240(10)
_cell_angle_gamma 113.8390(10)
_cell_formula_units_Z 1
_cell_length_a 6.18800(10)
_cell_length_b 7.2073(2)
_cell_length_c 8.7257(3)
_cell_measurement_reflns_used 4330
_cell_measurement_temperature 296(2)
_cell_measurement_theta_max 25.79
_cell_measurement_theta_min 2.57
_cell_volume 323.824(16)
_computing_cell_refinement 'Siemens SMART & SAINT'
_computing_data_collection 'Siemens SMART'
_computing_data_reduction 'Siemens XPREP'
_computing_structure_refinement 'Siemens SHELX-97'
_computing_structure_solution 'Siemens SHELX-97'
_diffrn_ambient_temperature 296(2)
_diffrn_measured_fraction_theta_full 0.987
_diffrn_measured_fraction_theta_max 0.987
_diffrn_radiation_monochromator graphite
_diffrn_radiation_source 'fine-focus sealed tube'
_diffrn_radiation_type MoK\a
_diffrn_radiation_wavelength 0.71073
_diffrn_reflns_av_R_equivalents 0.0181
_diffrn_reflns_av_sigmaI/netI 0.0366
_diffrn_reflns_limit_h_max 7
_diffrn_reflns_limit_h_min -7
_diffrn_reflns_limit_k_max 8
_diffrn_reflns_limit_k_min -8
_diffrn_reflns_limit_l_max 10
_diffrn_reflns_limit_l_min -10
_diffrn_reflns_number 4330
_diffrn_reflns_theta_full 25.79
_diffrn_reflns_theta_max 25.79
_diffrn_reflns_theta_min 2.57
_exptl_absorpt_coefficient_mu 1.924
_exptl_absorpt_correction_T_max 0.944
_exptl_absorpt_correction_T_min 0.714
_exptl_absorpt_correction_type empirical
_exptl_absorpt_process_details 'SADABS (Sheldrick, 1996)'
_exptl_crystal_colour Colorless
_exptl_crystal_density_diffrn 1.731
_exptl_crystal_density_method 'not measured'
_exptl_crystal_description Bloc
_exptl_crystal_F_000 174
_exptl_crystal_size_max 0.31
_exptl_crystal_size_mid 0.15
_exptl_crystal_size_min 0.03
_refine_diff_density_max 0.167
_refine_diff_density_min -0.211
_refine_diff_density_rms 0.049
_refine_ls_abs_structure_details 'Flack H D (1983), Acta Cryst. A39, 876-881'
_refine_ls_abs_structure_Flack 0.031(8)
_refine_ls_extinction_method none
_refine_ls_goodness_of_fit_ref 1.070
_refine_ls_hydrogen_treatment constr
_refine_ls_matrix_type full
_refine_ls_number_parameters 181
_refine_ls_number_reflns 2025
_refine_ls_number_restraints 3
_refine_ls_restrained_S_all 1.069
_refine_ls_R_factor_all 0.0170
_refine_ls_R_factor_gt 0.0169
_refine_ls_shift/su_max 0.000
_refine_ls_shift/su_mean 0.000
_refine_ls_structure_factor_coef Fsqd
_refine_ls_weighting_details 'calc w=1/[\s^2^(Fo^2^)+(0.0136P)^2^+0.0000P] where P=(Fo^2^+2Fc^2^)/3'
_refine_ls_weighting_scheme calc
_refine_ls_wR_factor_gt 0.0431
_refine_ls_wR_factor_ref 0.0431
_reflns_number_gt 2021
_reflns_number_total 2025
_reflns_threshold_expression >2sigma(I)
_cod_data_source_file C0CE00633E.TXT
_cod_data_source_block GluZn
_cod_original_cell_volume 323.824(15)
_cod_original_sg_symbol_H-M P1
_cod_database_code 7205485

loop_
_symmetry_equiv_pos_as_xyz
'x, y, z'

loop_
_atom_site_label
_atom_site_type_symbol
_atom_site_fract_x
_atom_site_fract_y
_atom_site_fract_z
_atom_site_U_iso_or_equiv
_atom_site_adp_type
_atom_site_occupancy
_atom_site_symmetry_multiplicity
_atom_site_calc_flag
_atom_site_refinement_flags
_atom_site_disorder_assembly
_atom_site_disorder_group
Zn1 Zn -0.4247 -0.1356 -0.3302 0.02063(8) Uani 1 1 d . . .
O1 O 0.0582(4) 0.4886(3) 0.3706(2) 0.0410(5) Uani 1 1 d . . .
O2 O 0.4759(3) 0.6886(3) 0.4362(2) 0.0298(4) Uani 1 1 d . . .
O3 O -0.0276(4) 0.0034(3) -0.2712(2) 0.0238(5) Uani 1 1 d . . .
O4 O 0.3253(3) 0.3177(3) -0.1718(2) 0.0277(4) Uani 1 1 d . . .
O5 O -0.7941(4) -0.2393(3) -0.3263(2) 0.0283(5) Uani 1 1 d . . .
H5A H -0.8821 -0.1550 -0.3213 0.034 Uiso 1 1 d . . .
H5B H -0.8563 -0.3299 -0.4346 0.034 Uiso 1 1 d . . .
O6 O -0.3751(4) -0.2899(3) -0.1712(3) 0.0531(6) Uani 1 1 d . . .
H6C H -0.5058 -0.4075 -0.1675 0.064 Uiso 1 1 d . . .
H6D H -0.2348 -0.2334 -0.0831 0.064 Uiso 1 1 d . . .
N1 N -0.3189(4) 0.1952(3) -0.2833(2) 0.0172(4) Uani 1 1 d . . .
H1A H -0.4368 0.2182 -0.2464 0.026 Uiso 1 1 d . . .
N2 N -0.9691(5) -0.1162(4) -0.8903(3) 0.0368(6) Uani 1 1 d . . .
C1 C 0.2486(5) 0.5530(4) 0.3330(3) 0.0223(5) Uani 1 1 d . . .
C2 C 0.2250(5) 0.4745(4) 0.1514(3) 0.0251(5) Uani 1 1 d . . .
H2A H 0.3102 0.3878 0.1426 0.030 Uiso 1 1 calc R . .
H2B H 0.3130 0.5992 0.1218 0.030 Uiso 1 1 calc R . .
C3 C -0.0480(5) 0.3407(4) 0.0233(3) 0.0223(5) Uani 1 1 d . . .
H3A H -0.1478 0.4087 0.0496 0.027 Uiso 1 1 calc R . .
H3B H -0.1231 0.1974 0.0307 0.027 Uiso 1 1 calc R . .
C4 C -0.0546(4) 0.3215(4) -0.1568(3) 0.0182(5) Uani 1 1 d . . .
H4A H 0.0229 0.4669 -0.1628 0.022 Uiso 1 1 calc R . .
C5 C 0.0955(5) 0.2083(4) -0.2030(3) 0.0192(5) Uani 1 1 d . . .
C6 C -0.3157(5) 0.2632(4) -0.4334(3) 0.0275(6) Uani 1 1 d . . .
H6A H -0.1714 0.2645 -0.4593 0.033 Uiso 1 1 calc R . .
H6B H -0.2886 0.4103 -0.4034 0.033 Uiso 1 1 calc R . .
C7 C -0.9944(6) -0.0817(5) -0.7426(4) 0.0353(6) Uani 1 1 d . . .
H7A H -1.1577 -0.1419 -0.7409 0.042 Uiso 1 1 calc R . .
C8 C -0.7930(5) 0.0381(4) -0.5906(3) 0.0305(6) Uani 1 1 d . . .
H8A H -0.8210 0.0594 -0.4899 0.037 Uiso 1 1 calc R . .
C9 C -0.5507(5) 0.1253(4) -0.5906(3) 0.0216(5) Uani 1 1 d . . .
C10 C -0.5214(6) 0.0909(4) -0.7448(3) 0.0302(6) Uani 1 1 d . . .
H10A H -0.3603 0.1479 -0.7502 0.036 Uiso 1 1 calc R . .
C11 C -0.7347(6) -0.0289(5) -0.8900(3) 0.0390(7) Uani 1 1 d . . .
H11A H -0.7132 -0.0496 -0.9929 0.047 Uiso 1 1 calc R . .

loop_
_atom_site_aniso_label
_atom_site_aniso_U_11
_atom_site_aniso_U_22
_atom_site_aniso_U_33
_atom_site_aniso_U_23
_atom_site_aniso_U_13
_atom_site_aniso_U_12
Zn1 0.01802(13) 0.01915(12) 0.01513(11) 0.00164(8) 0.00201(9) 0.00464(10)
O1 0.0294(12) 0.0402(11) 0.0241(10) -0.0051(8) 0.0099(9) -0.0021(9)
O2 0.0238(10) 0.0333(10) 0.0155(8) -0.0044(7) -0.0004(7) 0.0089(8)
O3 0.0182(10) 0.0190(10) 0.0276(12) 0.0003(9) 0.0072(9) 0.0073(8)
O4 0.0142(9) 0.0272(9) 0.0334(9) 0.0038(7) 0.0081(7) 0.0062(8)
O5 0.0239(11) 0.0268(11) 0.0279(12) 0.0032(9) 0.0088(10) 0.0099(9)
O6 0.0263(11) 0.0490(12) 0.0481(12) 0.0336(10) -0.0135(9) -0.0070(10)
N1 0.0121(10) 0.0201(9) 0.0155(8) 0.0039(7) 0.0034(8) 0.0063(8)
N2 0.0306(15) 0.0312(12) 0.0271(12) 0.0077(10) -0.0055(10) 0.0058(12)
C1 0.0234(14) 0.0198(13) 0.0168(11) 0.0019(9) 0.0041(10) 0.0080(11)
C2 0.0216(14) 0.0266(12) 0.0165(11) -0.0006(9) 0.0023(10) 0.0088(11)
C3 0.0195(13) 0.0252(13) 0.0156(11) 0.0013(9) 0.0033(10) 0.0093(11)
C4 0.0135(12) 0.0179(11) 0.0153(10) 0.0020(8) 0.0014(9) 0.0044(10)
C5 0.0172(13) 0.0229(12) 0.0134(10) 0.0056(9) 0.0050(9) 0.0068(10)
C6 0.0218(14) 0.0311(13) 0.0180(11) 0.0094(10) 0.0011(10) 0.0054(11)
C7 0.0189(14) 0.0394(17) 0.0376(15) 0.0139(13) 0.0027(12) 0.0091(13)
C8 0.0253(15) 0.0409(15) 0.0227(13) 0.0108(11) 0.0062(11) 0.0152(13)
C9 0.0219(13) 0.0193(11) 0.0188(11) 0.0069(9) 0.0020(10) 0.0084(10)
C10 0.0255(15) 0.0340(14) 0.0241(12) 0.0103(11) 0.0059(11) 0.0096(12)
C11 0.045(2) 0.0448(17) 0.0169(12) 0.0089(11) 0.0038(12) 0.0176(15)

loop_
_atom_type_symbol
_atom_type_description
_atom_type_scat_dispersion_real
_atom_type_scat_dispersion_imag
_atom_type_scat_source
C C 0.0033 0.0016 'International Tables Vol C Tables 4.2.6.8 and 6.1.1.4'
H H 0.0000 0.0000 'International Tables Vol C Tables 4.2.6.8 and 6.1.1.4'
N N 0.0061 0.0033 'International Tables Vol C Tables 4.2.6.8 and 6.1.1.4'
O O 0.0106 0.0060 'International Tables Vol C Tables 4.2.6.8 and 6.1.1.4'
Zn Zn 0.2839 1.4301 'International Tables Vol C Tables 4.2.6.8 and 6.1.1.4'

loop_
_geom_angle_atom_site_label_1
_geom_angle_atom_site_label_2
_geom_angle_atom_site_label_3
_geom_angle
_geom_angle_site_symmetry_1
_geom_angle_site_symmetry_3
_geom_angle_publ_flag
O2 Zn1 O6 112.23(9) 1_444 . ?
O2 Zn1 O5 97.15(7) 1_444 . ?
O6 Zn1 O5 86.76(9) . . ?
O2 Zn1 N1 116.12(7) 1_444 . ?
O6 Zn1 N1 130.36(9) . . ?
O5 Zn1 N1 97.65(8) . . ?
O2 Zn1 O3 96.40(7) 1_444 . ?
O6 Zn1 O3 86.00(8) . . ?
O5 Zn1 O3 166.26(6) . . ?
N1 Zn1 O3 78.35(8) . . ?
C1 O2 Zn1 126.37(16) . 1_666 ?
C5 O3 Zn1 115.17(17) . . ?
C4 N1 C6 106.85(17) . . ?
C4 N1 Zn1 106.79(13) . . ?
C6 N1 Zn1 114.55(14) . . ?
C7 N2 C11 117.1(2) . . ?
O1 C1 O2 125.5(2) . . ?
O1 C1 C2 120.2(2) . . ?
O2 C1 C2 114.3(2) . . ?
C1 C2 C3 114.9(2) . . ?
C2 C3 C4 110.9(2) . . ?
N1 C4 C5 107.96(17) . . ?
N1 C4 C3 111.86(18) . . ?
C5 C4 C3 110.35(18) . . ?
O4 C5 O3 123.9(2) . . ?
O4 C5 C4 119.40(19) . . ?
O3 C5 C4 116.7(2) . . ?
N1 C6 C9 116.01(19) . . ?
N2 C7 C8 123.9(3) . . ?
C9 C8 C7 118.8(2) . . ?
C8 C9 C10 117.9(2) . . ?
C8 C9 C6 123.8(2) . . ?
C10 C9 C6 118.2(2) . . ?
C11 C10 C9 119.0(3) . . ?
N2 C11 C10 123.3(3) . . ?

loop_
_geom_bond_atom_site_label_1
_geom_bond_atom_site_label_2
_geom_bond_distance
_geom_bond_site_symmetry_2
_geom_bond_publ_flag
Zn1 O2 1.9539(16) 1_444 ?
Zn1 O6 1.9922(19) . ?
Zn1 O5 2.110(2) . ?
Zn1 N1 2.1165(18) . ?
Zn1 O3 2.118(2) . ?
O1 C1 1.234(3) . ?
O2 C1 1.284(3) . ?
O2 Zn1 1.9539(16) 1_666 ?
O3 C5 1.272(3) . ?
O4 C5 1.238(3) . ?
N1 C4 1.489(3) . ?
N1 C6 1.493(3) . ?
N2 C7 1.321(4) . ?
N2 C11 1.326(4) . ?
C1 C2 1.516(3) . ?
C2 C3 1.531(3) . ?
C3 C4 1.537(3) . ?
C4 C5 1.533(3) . ?
C6 C9 1.508(3) . ?
C7 C8 1.380(4) . ?
C8 C9 1.372(4) . ?
C9 C10 1.386(4) . ?
C10 C11 1.378(4) . ?

loop_
_geom_hbond_atom_site_label_D
_geom_hbond_atom_site_label_H
_geom_hbond_atom_site_label_A
_geom_hbond_distance_DH
_geom_hbond_distance_HA
_geom_hbond_distance_DA
_geom_hbond_angle_DHA
_geom_hbond_site_symmetry_A
O5 H5A O3 0.97 1.77 2.722(2) 169.0 1_455
O5 H5B O1 0.91 1.72 2.623(3) 171.9 1_444
O5 H5B O2 0.91 2.55 3.049(3) 115.3 1_444
O6 H6C O4 0.92 1.81 2.681(2) 156.2 1_445
O6 H6D N2 0.88 1.78 2.657(3) 173.8 1_656
N1 H1A O4 0.92 2.06 2.972(3) 170.4 1_455
